data_7110273
loop_
_publ_author_name
'Facchetti, Antonio'
'Abbotto, Alessandro'
'Beverina, Luca'
'Bradamante, Silvia'
'Mariani, Palma'
'Stern, Charlotte L.'
'Marks, Tobin J.'
'Vacca, Alberto'
'Pagani, Giorgio A.'

_publ_section_title
;
 Novel coordinating motifs for lanthanide(iii) ions based on
 5-(2-pyridyl)tetrazole and 5-(2-pyridyl-1-oxide)tetrazole. Potential new
 contrast agentsElectronic supplementary information (ESI) available:
 chelate analytical data, crystal structure of Zn(2?)2, potentiometric
 titrations, and relaxivity plots. See
 http://www.rsc.org/suppdata/cc/b4/b401919a/
;
_journal_issue 15
_journal_name_full 'Chemical Communications'
_journal_page_first 1770
_journal_page_last 1771
_journal_paper_doi 10.1039/b401919a
_journal_year 2004
_chemical_formula_sum 'C18 H26 Gd N15 O10'
_chemical_formula_weight 769.74
_chemical_name_systematic
;
?
;
_space_group_IT_number 14
_symmetry_cell_setting monoclinic
_symmetry_space_group_name_Hall '-P 2yn'
_symmetry_space_group_name_H-M 'P 1 21/n 1'
_atom_sites_solution_hydrogens geom
_atom_sites_solution_primary direct
_atom_sites_solution_secondary difmap
_audit_creation_method SHELXL-97
_cell_angle_alpha 90.00
_cell_angle_beta 96.50(3)
_cell_angle_gamma 90.00
_cell_formula_units_Z 4
_cell_length_a 7.847(3)
_cell_length_b 39.783(7)
_cell_length_c 9.092(3)
_cell_measurement_temperature 153(2)
_cell_volume 2820.1(15)
_computing_cell_refinement 'Bruker SMART'
_computing_data_collection 'Bruker SMART'
_computing_data_reduction 'Bruker SAINT'
_computing_molecular_graphics 'Bruker SHELXTL'
_computing_publication_material 'Bruker SHELXTL'
_computing_structure_refinement 'SHELXL-97 (Sheldrick, 1997)'
_computing_structure_solution 'SHELXS-97 (Sheldrick, 1990)'
_diffrn_ambient_temperature 153(2)
_diffrn_measured_fraction_theta_full 0.987
_diffrn_measured_fraction_theta_max 0.987
_diffrn_measurement_device_type 'CCD area detector'
_diffrn_measurement_method 'omega scans'
_diffrn_radiation_monochromator graphite
_diffrn_radiation_source 'fine-focus sealed tube'
_diffrn_radiation_type MoK\a
_diffrn_radiation_wavelength 0.71073
_diffrn_reflns_av_R_equivalents 0.0393
_diffrn_reflns_av_sigmaI/netI 0.0371
_diffrn_reflns_limit_h_max 9
_diffrn_reflns_limit_h_min -9
_diffrn_reflns_limit_k_max 48
_diffrn_reflns_limit_k_min -47
_diffrn_reflns_limit_l_max 10
_diffrn_reflns_limit_l_min -10
_diffrn_reflns_number 18878
_diffrn_reflns_theta_full 25.48
_diffrn_reflns_theta_max 25.48
_diffrn_reflns_theta_min 2.05
_exptl_absorpt_coefficient_mu 2.430
_exptl_absorpt_correction_T_max 0.8277
_exptl_absorpt_correction_T_min 0.3687
_exptl_absorpt_correction_type integration
_exptl_crystal_colour colorless
_exptl_crystal_density_diffrn 1.780
_exptl_crystal_density_meas 0
_exptl_crystal_density_method 'not measured'
_exptl_crystal_description plate
_exptl_crystal_F_000 1476
_exptl_crystal_size_max 0.440
_exptl_crystal_size_mid 0.238
_exptl_crystal_size_min 0.080
_refine_diff_density_max 2.662
_refine_diff_density_min -5.483
_refine_diff_density_rms 0.207
_refine_ls_extinction_coef 0.0014(2)
_refine_ls_extinction_expression Fc^*^==kFc[1+0.001xFc^2^\l^3^/sin(2\q)]^-1/4^
_refine_ls_extinction_method SHELXL
_refine_ls_goodness_of_fit_ref 1.337
_refine_ls_hydrogen_treatment mixed
_refine_ls_matrix_type full
_refine_ls_number_parameters 398
_refine_ls_number_reflns 5168
_refine_ls_number_restraints 0
_refine_ls_restrained_S_all 1.337
_refine_ls_R_factor_all 0.0816
_refine_ls_R_factor_gt 0.0762
_refine_ls_shift/su_max 0.000
_refine_ls_shift/su_mean 0.000
_refine_ls_structure_factor_coef Fsqd
_refine_ls_weighting_details 'calc w==1/[\s^2^(Fo^2^)+(0.0000P)^2^+75.3126P] where P==(Fo^2^+2Fc^2^)/3'
_refine_ls_weighting_scheme calc
_refine_ls_wR_factor_gt 0.1683
_refine_ls_wR_factor_ref 0.1702
_reflns_number_gt 4808
_reflns_number_total 5168
_reflns_threshold_expression >2sigma(I)
_cod_data_source_file b401919asup1.cif
_cod_data_source_block s72m1m
_cod_depositor_comments
;
The following automatic conversions were performed:

'_symmetry_cell_setting' value 'Monoclinic' changed to 'monoclinic'
according to /home/saulius/struct/CIF-dictionaries/cif_core.dic
dictionary named 'cif_core.dic' version 2.4.2 from 2011-04-26.

Automatic conversion script
Id: cif_fix_values 1891 2012-01-12 08:04:46Z andrius 
;
_cod_original_cell_volume 2820.0(16)
_cod_original_sg_symbol_H-M P2(1)/n
_cod_database_code 7110273

loop_
_symmetry_equiv_pos_as_xyz
'x, y, z'
'-x+1/2, y+1/2, -z+1/2'
'-x, -y, -z'
'x-1/2, -y-1/2, z-1/2'

loop_
_atom_site_label
_atom_site_type_symbol
_atom_site_fract_x
_atom_site_fract_y
_atom_site_fract_z
_atom_site_U_iso_or_equiv
_atom_site_adp_type
_atom_site_occupancy
_atom_site_symmetry_multiplicity
_atom_site_calc_flag
_atom_site_refinement_flags
Gd1 Gd 0.19250(7) 0.151966(13) 0.91694(6) 0.0150(2) Uani 1 1 d .
O1 O -0.0982(9) 0.14341(19) 0.8386(8) 0.0193(16) Uani 1 1 d .
O2 O 0.2219(9) 0.09710(19) 0.8233(8) 0.0185(16) Uani 1 1 d .
O3 O 0.4369(9) 0.1791(2) 0.8682(8) 0.0206(17) Uani 1 1 d .
O4 O 0.2386(9) 0.19069(19) 1.1272(8) 0.0191(16) Uani 1 1 d .
O5 O 0.0722(9) 0.1212(2) 1.1052(8) 0.0185(16) Uani 1 1 d .
O6 O 0.6441(12) 0.0077(2) 0.9305(11) 0.038(2) Uani 1 1 d .
O7 O 0.5181(11) 0.0620(2) 0.7554(11) 0.036(2) Uani 1 1 d .
O8 O 0.3796(15) 0.0259(3) 0.5039(13) 0.059(3) Uani 1 1 d .
O9 O 0.2366(12) 0.0466(2) 0.2173(11) 0.036(2) Uani 1 1 d .
O10 O 0.8854(12) 0.0365(3) 0.1363(12) 0.045(3) Uani 1 1 d .
N1 N -0.1962(10) 0.1522(2) 0.7161(9) 0.0156(18) Uani 1 1 d .
N2 N -0.1206(11) 0.2426(2) 0.7094(10) 0.0163(19) Uani 1 1 d .
N3 N 0.0039(12) 0.2583(2) 0.7967(11) 0.022(2) Uani 1 1 d .
N4 N 0.1082(13) 0.2363(3) 0.8667(11) 0.025(2) Uani 1 1 d .
N5 N 0.0528(11) 0.2054(2) 0.8300(9) 0.0161(19) Uani 1 1 d .
N6 N 0.1117(12) 0.0805(2) 0.7260(10) 0.0188(19) Uani 1 1 d .
N7 N 0.1417(12) 0.1340(2) 0.4043(10) 0.020(2) Uani 1 1 d .
N8 N 0.1889(12) 0.1664(2) 0.4080(10) 0.0201(19) Uani 1 1 d .
N9 N 0.2121(11) 0.1769(2) 0.5468(9) 0.0164(19) Uani 1 1 d .
N10 N 0.1774(11) 0.1513(2) 0.6379(10) 0.0170(18) Uani 1 1 d .
N11 N 0.5629(11) 0.1927(2) 0.9597(10) 0.019(2) Uani 1 1 d .
N12 N 0.4515(11) 0.1261(2) 1.0681(10) 0.0175(19) Uani 1 1 d .
N13 N 0.4687(11) 0.0943(2) 1.1181(11) 0.022(2) Uani 1 1 d .
N14 N 0.6328(12) 0.0882(3) 1.1594(12) 0.026(2) Uani 1 1 d .
N15 N 0.7253(12) 0.1161(2) 1.1395(11) 0.022(2) Uani 1 1 d .
C1 C -0.3008(13) 0.1280(3) 0.6503(12) 0.019(2) Uani 1 1 d .
H1 H -0.3031 0.1064 0.6942 0.023 Uiso 1 1 calc R
C2 C -0.4025(14) 0.1345(3) 0.5219(13) 0.023(2) Uani 1 1 d .
H2 H -0.4756 0.1175 0.4765 0.027 Uiso 1 1 calc R
C3 C -0.3983(14) 0.1661(3) 0.4581(13) 0.023(2) Uani 1 1 d .
H3 H -0.4653 0.1707 0.3667 0.027 Uiso 1 1 calc R
C4 C -0.2965(14) 0.1905(3) 0.5285(12) 0.022(2) Uani 1 1 d .
H4 H -0.2961 0.2125 0.4871 0.026 Uiso 1 1 calc R
C5 C -0.1932(13) 0.1835(3) 0.6607(11) 0.015(2) Uani 1 1 d .
C6 C -0.0878(13) 0.2097(3) 0.7338(11) 0.013(2) Uani 1 1 d .
C7 C 0.0534(17) 0.0509(3) 0.7679(14) 0.030(3) Uani 1 1 d .
H7 H 0.0877 0.0428 0.8650 0.036 Uiso 1 1 calc R
C8 C -0.0571(17) 0.0319(3) 0.6712(15) 0.033(3) Uani 1 1 d .
H8 H -0.1017 0.0112 0.7026 0.040 Uiso 1 1 calc R
C9 C -0.1007(16) 0.0433(3) 0.5307(14) 0.029(3) Uani 1 1 d .
H9 H -0.1740 0.0304 0.4621 0.035 Uiso 1 1 calc R
C17 C 0.6574(13) 0.1734(3) 1.0591(12) 0.019(2) Uani 1 1 d .
C10 C -0.0372(15) 0.0739(3) 0.4887(13) 0.023(2) Uani 1 1 d .
H10 H -0.0678 0.0820 0.3910 0.028 Uiso 1 1 calc R
C11 C 0.0697(15) 0.0926(3) 0.5872(12) 0.022(2) Uani 1 1 d .
C12 C 0.1354(13) 0.1251(3) 0.5448(11) 0.015(2) Uani 1 1 d .
C13 C 0.5947(16) 0.2257(3) 0.9448(14) 0.025(3) Uani 1 1 d .
H13 H 0.5210 0.2387 0.8770 0.030 Uiso 1 1 calc R
C14 C 0.7323(16) 0.2408(3) 1.0261(15) 0.030(3) Uani 1 1 d .
H14 H 0.7536 0.2641 1.0167 0.036 Uiso 1 1 calc R
C15 C 0.8379(15) 0.2211(3) 1.1209(13) 0.026(3) Uani 1 1 d .
H15 H 0.9376 0.2306 1.1743 0.031 Uiso 1 1 calc R
C16 C 0.7999(14) 0.1881(3) 1.1387(13) 0.024(3) Uani 1 1 d .
H16 H 0.8720 0.1748 1.2068 0.029 Uiso 1 1 calc R
C18 C 0.6115(12) 0.1390(3) 1.0828(12) 0.017(2) Uani 1 1 d .

loop_
_atom_site_aniso_label
_atom_site_aniso_U_11
_atom_site_aniso_U_22
_atom_site_aniso_U_33
_atom_site_aniso_U_23
_atom_site_aniso_U_13
_atom_site_aniso_U_12
Gd1 0.0137(3) 0.0209(3) 0.0104(3) 0.0010(2) 0.00134(17) 0.0008(2)
O1 0.015(4) 0.025(4) 0.017(4) 0.004(3) -0.002(3) 0.002(3)
O2 0.021(4) 0.021(4) 0.012(4) 0.002(3) -0.003(3) 0.000(3)
O3 0.015(4) 0.033(4) 0.013(4) 0.005(3) -0.001(3) -0.006(3)
O4 0.020(4) 0.025(4) 0.011(4) 0.000(3) -0.002(3) 0.000(3)
O5 0.010(3) 0.032(4) 0.014(4) 0.004(3) 0.005(3) 0.000(3)
O6 0.032(5) 0.046(6) 0.034(5) -0.005(4) 0.003(4) -0.002(4)
O7 0.030(5) 0.031(5) 0.047(6) -0.003(4) 0.010(4) 0.002(4)
O8 0.062(8) 0.067(8) 0.046(7) -0.007(6) -0.003(6) 0.009(6)
O9 0.033(5) 0.032(5) 0.046(6) 0.003(4) 0.011(4) 0.000(4)
O10 0.031(5) 0.046(6) 0.054(7) -0.009(5) -0.004(5) 0.009(4)
N1 0.010(4) 0.028(5) 0.009(4) 0.002(4) 0.000(3) 0.003(4)
N2 0.017(4) 0.018(5) 0.014(5) 0.000(4) 0.000(4) 0.001(4)
N3 0.021(5) 0.020(5) 0.026(5) -0.003(4) 0.000(4) -0.001(4)
N4 0.027(5) 0.025(5) 0.024(5) -0.003(4) 0.007(4) -0.002(4)
N5 0.018(4) 0.022(5) 0.009(4) 0.002(4) 0.002(4) 0.002(4)
N6 0.020(5) 0.024(5) 0.013(5) 0.000(4) 0.006(4) 0.001(4)
N7 0.024(5) 0.024(5) 0.010(4) 0.000(4) -0.002(4) -0.005(4)
N8 0.021(4) 0.033(5) 0.007(4) 0.000(4) 0.004(3) -0.002(4)
N9 0.021(5) 0.018(5) 0.010(5) 0.006(4) 0.003(4) -0.004(4)
N10 0.020(4) 0.017(4) 0.014(4) 0.002(4) 0.002(4) 0.000(4)
N11 0.017(5) 0.028(5) 0.014(5) 0.001(4) 0.009(4) 0.002(4)
N12 0.011(4) 0.021(5) 0.020(5) 0.004(4) 0.000(4) -0.002(4)
N13 0.013(4) 0.023(5) 0.027(5) 0.007(4) -0.004(4) -0.004(4)
N14 0.017(5) 0.029(6) 0.031(6) 0.004(4) -0.004(4) 0.002(4)
N15 0.018(5) 0.025(5) 0.021(5) 0.006(4) -0.002(4) 0.001(4)
C1 0.018(5) 0.022(6) 0.017(6) -0.004(4) 0.005(4) -0.001(4)
C2 0.019(5) 0.025(6) 0.024(6) -0.008(5) 0.002(5) -0.002(5)
C3 0.015(5) 0.036(7) 0.016(6) -0.003(5) -0.002(4) 0.001(5)
C4 0.021(6) 0.028(6) 0.016(6) -0.002(5) 0.002(4) 0.002(5)
C5 0.013(5) 0.020(5) 0.012(5) -0.005(4) 0.004(4) 0.001(4)
C6 0.013(5) 0.018(5) 0.008(5) -0.002(4) 0.004(4) 0.004(4)
C7 0.043(8) 0.022(6) 0.026(7) 0.006(5) 0.004(6) 0.002(5)
C8 0.041(8) 0.023(6) 0.037(8) 0.001(6) 0.007(6) -0.008(6)
C9 0.027(6) 0.030(7) 0.030(7) -0.005(5) 0.001(5) -0.004(5)
C17 0.015(5) 0.032(6) 0.012(5) -0.002(4) 0.007(4) 0.006(5)
C10 0.025(6) 0.028(6) 0.017(6) -0.007(5) -0.002(5) -0.003(5)
C11 0.023(6) 0.029(6) 0.015(6) -0.004(5) 0.006(5) 0.000(5)
C12 0.016(5) 0.017(5) 0.011(5) 0.000(4) -0.003(4) 0.001(4)
C13 0.029(6) 0.020(6) 0.030(7) 0.006(5) 0.017(5) -0.001(5)
C14 0.039(7) 0.013(5) 0.044(8) -0.006(5) 0.031(6) -0.003(5)
C15 0.026(6) 0.034(7) 0.020(6) -0.015(5) 0.015(5) -0.006(5)
C16 0.017(5) 0.032(7) 0.025(6) -0.004(5) 0.007(5) -0.001(5)
C18 0.006(5) 0.030(6) 0.014(5) -0.002(4) 0.001(4) -0.001(4)

loop_
_atom_type_symbol
_atom_type_description
_atom_type_scat_dispersion_real
_atom_type_scat_dispersion_imag
_atom_type_scat_source
C C 0.0033 0.0016 'International Tables Vol C Tables 4.2.6.8 and 6.1.1.4'
H H 0.0000 0.0000 'International Tables Vol C Tables 4.2.6.8 and 6.1.1.4'
N N 0.0061 0.0033 'International Tables Vol C Tables 4.2.6.8 and 6.1.1.4'
O O 0.0106 0.0060 'International Tables Vol C Tables 4.2.6.8 and 6.1.1.4'
Gd Gd -0.1653 3.9035 'International Tables Vol C Tables 4.2.6.8 and 6.1.1.4'

loop_
_geom_angle_atom_site_label_1
_geom_angle_atom_site_label_2
_geom_angle_atom_site_label_3
_geom_angle
O3 Gd1 O1 145.2(3)
O3 Gd1 O2 104.3(3)
O1 Gd1 O2 83.5(3)
O3 Gd1 O5 142.2(3)
O1 Gd1 O5 72.0(3)
O2 Gd1 O5 81.2(3)
O3 Gd1 O4 78.6(3)
O1 Gd1 O4 112.5(3)
O2 Gd1 O4 148.2(2)
O5 Gd1 O4 78.3(3)
O3 Gd1 N5 83.3(3)
O1 Gd1 N5 69.3(3)
O2 Gd1 N5 137.3(3)
O5 Gd1 N5 118.1(3)
O4 Gd1 N5 74.3(3)
O3 Gd1 N10 75.9(3)
O1 Gd1 N10 76.1(3)
O2 Gd1 N10 67.9(3)
O5 Gd1 N10 137.6(3)
O4 Gd1 N10 140.9(3)
N5 Gd1 N10 73.8(3)
O3 Gd1 N12 70.0(3)
O1 Gd1 N12 143.1(3)
O2 Gd1 N12 73.5(3)
O5 Gd1 N12 76.2(3)
O4 Gd1 N12 78.1(3)
N5 Gd1 N12 144.9(3)
N10 Gd1 N12 118.9(3)
N1 O1 Gd1 132.1(6)
N6 O2 Gd1 127.8(6)
N11 O3 Gd1 130.5(6)
O1 N1 C5 121.7(9)
O1 N1 C1 116.6(9)
C5 N1 C1 121.7(9)
N3 N2 C6 104.1(8)
N4 N3 N2 110.2(9)
N3 N4 N5 109.1(9)
N4 N5 C6 105.5(9)
N4 N5 Gd1 126.2(7)
C6 N5 Gd1 128.3(7)
C7 N6 O2 117.7(9)
C7 N6 C11 121.7(10)
O2 N6 C11 120.6(9)
C12 N7 N8 105.8(9)
N9 N8 N7 109.6(9)
N8 N9 N10 109.1(8)
C12 N10 N9 104.4(8)
C12 N10 Gd1 127.8(7)
N9 N10 Gd1 127.8(7)
O3 N11 C17 120.1(9)
O3 N11 C13 117.8(10)
C17 N11 C13 122.1(11)
N13 N12 C18 105.5(9)
N13 N12 Gd1 127.4(6)
C18 N12 Gd1 125.4(7)
N14 N13 N12 108.9(9)
N13 N14 N15 109.5(9)
C18 N15 N14 105.3(9)
N1 C1 C2 120.7(11)
N1 C1 H1 119.7
C2 C1 H1 119.7
C1 C2 C3 119.4(11)
C1 C2 H2 120.3
C3 C2 H2 120.3
C4 C3 C2 119.2(11)
C4 C3 H3 120.4
C2 C3 H3 120.4
C3 C4 C5 120.6(11)
C3 C4 H4 119.7
C5 C4 H4 119.7
N1 C5 C4 118.2(10)
N1 C5 C6 122.0(9)
C4 C5 C6 119.8(10)
N5 C6 N2 111.1(9)
N5 C6 C5 126.4(9)
N2 C6 C5 122.4(9)
N6 C7 C8 120.7(12)
N6 C7 H7 119.7
C8 C7 H7 119.7
C9 C8 C7 119.1(12)
C9 C8 H8 120.5
C7 C8 H8 120.5
C8 C9 C10 119.4(12)
C8 C9 H9 120.3
C10 C9 H9 120.3
N11 C17 C16 117.4(11)
N11 C17 C18 121.1(10)
C16 C17 C18 121.5(10)
C11 C10 C9 120.5(11)
C11 C10 H10 119.7
C9 C10 H10 119.7
N6 C11 C10 118.6(11)
N6 C11 C12 120.3(10)
C10 C11 C12 121.0(11)
N7 C12 N10 111.1(9)
N7 C12 C11 122.8(10)
N10 C12 C11 125.6(9)
N11 C13 C14 121.0(12)
N11 C13 H13 119.5
C14 C13 H13 119.5
C15 C14 C13 118.1(11)
C15 C14 H14 120.9
C13 C14 H14 120.9
C16 C15 C14 120.0(11)
C16 C15 H15 120.0
C14 C15 H15 120.0
C15 C16 C17 121.2(12)
C15 C16 H16 119.4
C17 C16 H16 119.4
N15 C18 N12 110.7(10)
N15 C18 C17 122.5(9)
N12 C18 C17 126.4(10)

loop_
_geom_bond_atom_site_label_1
_geom_bond_atom_site_label_2
_geom_bond_distance
Gd1 O3 2.287(7)
Gd1 O1 2.337(7)
Gd1 O2 2.364(8)
Gd1 O5 2.384(7)
Gd1 O4 2.450(7)
Gd1 N5 2.481(9)
Gd1 N10 2.526(9)
Gd1 N12 2.539(9)
O1 N1 1.326(11)
O2 N6 1.340(12)
O3 N11 1.333(12)
N1 C5 1.345(14)
N1 C1 1.358(14)
N2 N3 1.343(13)
N2 C6 1.346(13)
N3 N4 1.315(13)
N4 N5 1.331(13)
N5 C6 1.339(13)
N6 C7 1.333(15)
N6 C11 1.357(15)
N7 C12 1.332(14)
N7 N8 1.343(13)
N8 N9 1.322(13)
N9 N10 1.361(12)
N10 C12 1.361(13)
N11 C17 1.343(14)
N11 C13 1.344(15)
N12 N13 1.347(13)
N12 C18 1.349(13)
N13 N14 1.322(13)
N14 N15 1.350(14)
N15 C18 1.336(14)
C1 C2 1.362(16)
C1 H1 0.9500
C2 C3 1.384(17)
C2 H2 0.9500
C3 C4 1.371(16)
C3 H3 0.9500
C4 C5 1.400(15)
C4 H4 0.9500
C5 C6 1.446(14)
C7 C8 1.387(18)
C7 H7 0.9500
C8 C9 1.362(18)
C8 H8 0.9500
C9 C10 1.386(17)
C9 H9 0.9500
C17 C16 1.390(16)
C17 C18 1.440(16)
C10 C11 1.375(16)
C10 H10 0.9500
C11 C12 1.458(16)
C13 C14 1.376(18)
C13 H13 0.9500
C14 C15 1.371(18)
C14 H14 0.9500
C15 C16 1.362(17)
C15 H15 0.9500
C16 H16 0.9500
